data_1529158
loop_
_publ_author_name
'Pilet, G.'
'Perrin, A.'

_publ_section_title
;
 New compounds in the cesium sulfobromide rhenium octahedral
 clusterchemistry: syntheses and crystal structures of Cs4 Re6 S8 Br6 and
 Cs2 Re6 S8 Br4
;
_journal_name_full 'Solid State Sciences'
_journal_page_first 109
_journal_page_last 116
_journal_volume 6
_journal_year 2004
_chemical_formula_sum 'Br4 Cs2 Re6 S8'
_chemical_name_systematic 'Cs2 (Re6 S8 Br4)'
_space_group_IT_number 14
_symmetry_space_group_name_Hall '-P 2yn'
_symmetry_space_group_name_H-M 'P 1 21/n 1'
_cell_angle_alpha 90
_cell_angle_beta 104.2618
_cell_angle_gamma 90
_cell_formula_units_Z 2
_cell_length_a 6.3664
_cell_length_b 18.4483
_cell_length_c 9.3094
_cell_volume 1059.684
_citation_journal_id_ASTM SSSCFJ
_cod_data_source_file Pilet_SSSCFJ_2004_36.cif
_cod_data_source_block Br4Cs2Re6S8
_cod_original_sg_symbol_Hall '-P 2ybc (x-z,y,z)'
_cod_database_code 1529158

loop_
_symmetry_equiv_pos_as_xyz
x,y,z
-x+1/2,y+1/2,-z+1/2
-x,-y,-z
x-1/2,-y-1/2,z-1/2

loop_
_atom_site_label
_atom_site_type_symbol
_atom_site_fract_x
_atom_site_fract_y
_atom_site_fract_z
_atom_site_occupancy
_atom_site_U_iso_or_equiv
Re1 Re+3 0.53479 0.41827 0.89391 1 0.0
S4 S-2 0.2768 0.4739 0.6878 1 0.0
Cs1 Cs+1 0.5082 0.19024 0.05913 1 0.0
Re3 Re+3 0.48122 0.44133 0.15712 1 0.0
Re2 Re+3 0.20654 0.49417 -0.07316 1 0.0
S1 S-2 0.8113 0.4832 0.81 1 0.0
S2 S-2 0.2392 0.3664 -0.0228 1 0.0
S3 S-2 0.7897 0.3775 0.1156 1 0.0
Br2 Br-1 0.4583 0.35947 0.3715 1 0.0
Br1 Br-1 0.5792 0.30185 0.75572 1 0.0
